data_7048135
loop_
_publ_author_name
'Peng, Guo'
'Zhang, Ying-Ying'
'Li, Bo'
'Sun, Xiao-Fan'
'Cai, Hong-Ling'
'Li, De-Jing'
'Gu, Zhi-Gang'
'Kostakis, George E.'

_publ_section_title
;
 Single molecule magnetic behaviour in lanthanide naphthalenesulfonate
 complexes.
;
_journal_issue 48
_journal_name_full 'Dalton transactions (Cambridge, England : 2003)'
_journal_page_first 17349
_journal_page_last 17356
_journal_paper_doi 10.1039/c8dt03613f
_journal_volume 47
_journal_year 2018
_chemical_formula_moiety 'C20 H26 O12 S2 Tb, C10 H7 O3 S, 3(H2 O)'
_chemical_formula_sum 'C30 H39 O18 S3 Tb'
_chemical_formula_weight 942.71
_space_group_crystal_system monoclinic
_space_group_IT_number 4
_space_group_name_Hall 'P 2yb'
_space_group_name_H-M_alt 'P 1 21 1'
_symmetry_space_group_name_Hall 'P 2yb'
_symmetry_space_group_name_H-M 'P 1 21 1'
_atom_sites_solution_hydrogens mixed
_audit_creation_method SHELXL-2014/7
_audit_update_record
;
2018-10-24 deposited with the CCDC.
2018-11-19 downloaded from the CCDC.
;
_cell_angle_alpha 90
_cell_angle_beta 107.725(2)
_cell_angle_gamma 90
_cell_formula_units_Z 2
_cell_length_a 14.0436(6)
_cell_length_b 7.4260(3)
_cell_length_c 18.0722(8)
_cell_measurement_reflns_used 6408
_cell_measurement_temperature 173(2)
_cell_measurement_theta_max 25.35
_cell_measurement_theta_min 2.91
_cell_volume 1795.24(13)
_computing_cell_refinement APEX3
_computing_data_collection 'APEX3 (Bruker, 2016)'
_computing_data_reduction APEX3
_computing_molecular_graphics 'Bruker SHELXTL'
_computing_publication_material 'Bruker SHELXTL'
_computing_structure_refinement 'SHELXL-2014/7 (Sheldrick, 2014)'
_computing_structure_solution 'SHELXS-2013/1 (Bruker, 2013)'
_diffrn_ambient_temperature 173(2)
_diffrn_measured_fraction_theta_full 0.998
_diffrn_measured_fraction_theta_max 0.996
_diffrn_measurement_device_type 'PHOTON 100 CMOS detector'
_diffrn_measurement_method 'omega scan'
_diffrn_radiation_type MoK\a
_diffrn_radiation_wavelength 0.71073
_diffrn_reflns_av_R_equivalents 0.0617
_diffrn_reflns_av_unetI/netI 0.0680
_diffrn_reflns_Laue_measured_fraction_full 0.998
_diffrn_reflns_Laue_measured_fraction_max 0.996
_diffrn_reflns_limit_h_max 16
_diffrn_reflns_limit_h_min -16
_diffrn_reflns_limit_k_max 7
_diffrn_reflns_limit_k_min -8
_diffrn_reflns_limit_l_max 21
_diffrn_reflns_limit_l_min -21
_diffrn_reflns_number 15343
_diffrn_reflns_point_group_measured_fraction_full 0.999
_diffrn_reflns_point_group_measured_fraction_max 0.997
_diffrn_reflns_theta_full 25.242
_diffrn_reflns_theta_max 25.345
_diffrn_reflns_theta_min 2.912
_diffrn_source 'fine-focus sealed tube'
_exptl_absorpt_coefficient_mu 2.223
_exptl_absorpt_correction_T_max 0.7452
_exptl_absorpt_correction_T_min 0.6781
_exptl_absorpt_correction_type multi-scan
_exptl_absorpt_process_details 'SADABS (Bruker, 2014)'
_exptl_crystal_colour colorless
_exptl_crystal_density_diffrn 1.744
_exptl_crystal_description block
_exptl_crystal_F_000 952
_exptl_crystal_size_max 0.240
_exptl_crystal_size_mid 0.150
_exptl_crystal_size_min 0.120
_refine_diff_density_max 0.417
_refine_diff_density_min -0.575
_refine_diff_density_rms 0.102
_refine_ls_abs_structure_details
;
 Refined as an inversion twin.
;
_refine_ls_abs_structure_Flack 0.239(10)
_refine_ls_extinction_method none
_refine_ls_goodness_of_fit_ref 1.042
_refine_ls_hydrogen_treatment mixed
_refine_ls_matrix_type full
_refine_ls_number_parameters 524
_refine_ls_number_reflns 6171
_refine_ls_number_restraints 56
_refine_ls_restrained_S_all 1.037
_refine_ls_R_factor_all 0.0444
_refine_ls_R_factor_gt 0.0325
_refine_ls_shift/su_max 0.001
_refine_ls_shift/su_mean 0.000
_refine_ls_structure_factor_coef Fsqd
_refine_ls_weighting_details 'w=1/[\s^2^(Fo^2^)+(0.0162P)^2^] where P=(Fo^2^+2Fc^2^)/3'
_refine_ls_weighting_scheme calc
_refine_ls_wR_factor_gt 0.0493
_refine_ls_wR_factor_ref 0.0521
_reflns_Friedel_coverage 0.846
_reflns_Friedel_fraction_full 1.000
_reflns_Friedel_fraction_max 0.998
_reflns_number_gt 5456
_reflns_number_total 6171
_reflns_threshold_expression 'I > 2\s(I)'
_cod_data_source_file c8dt03613f2.cif
_cod_data_source_block 1-Tb
_cod_depositor_comments 'Adding full bibliography for 7048135.cif.'
_cod_database_code 7048135
_shelx_shelxl_version_number 2014/7
_shelx_space_group_comment
;
The symmetry employed for this shelxl refinement is uniquely defined
by the following loop, which should always be used as a source of
symmetry information in preference to the above space-group names.
They are only intended as comments.
;
_shelx_estimated_absorpt_t_min 0.618
_shelx_estimated_absorpt_t_max 0.776

loop_
_space_group_symop_operation_xyz
'x, y, z'
'-x, y+1/2, -z'

loop_
_atom_site_label
_atom_site_type_symbol
_atom_site_fract_x
_atom_site_fract_y
_atom_site_fract_z
_atom_site_U_iso_or_equiv
_atom_site_adp_type
_atom_site_occupancy
_atom_site_site_symmetry_order
_atom_site_calc_flag
_atom_site_refinement_flags_posn
_atom_site_refinement_flags_adp
C1 C 0.7984(5) -0.0748(9) 0.2080(4) 0.0123(15) Uani 1 1 d . .
C2 C 0.8122(6) 0.0288(9) 0.1458(4) 0.0170(17) Uani 1 1 d . .
H2A H 0.7569 0.0567 0.1018 0.020 Uiso 1 1 calc R U
C3 C 0.9054(5) 0.0872(9) 0.1503(4) 0.0166(17) Uani 1 1 d . .
H3A H 0.9145 0.1560 0.1086 0.020 Uiso 1 1 calc R U
C4 C 0.9885(6) 0.0493(9) 0.2144(4) 0.0186(17) Uani 1 1 d . .
C5 C 1.0877(6) 0.1021(10) 0.2184(4) 0.0219(18) Uani 1 1 d . .
H5A H 1.0985 0.1694 0.1770 0.026 Uiso 1 1 calc R U
C6 C 1.1667(6) 0.0575(11) 0.2806(5) 0.030(2) Uani 1 1 d . .
H6A H 1.2323 0.0915 0.2818 0.036 Uiso 1 1 calc R U
C7 C 1.1519(6) -0.0386(11) 0.3432(5) 0.0291(19) Uani 1 1 d . .
H7A H 1.2074 -0.0670 0.3870 0.035 Uiso 1 1 calc R U
C8 C 1.0579(6) -0.0914(10) 0.3413(4) 0.0218(18) Uani 1 1 d . .
H8A H 1.0491 -0.1569 0.3839 0.026 Uiso 1 1 calc R U
C9 C 0.9744(5) -0.0512(9) 0.2781(4) 0.0154(16) Uani 1 1 d . .
C10 C 0.8763(5) -0.1095(9) 0.2724(4) 0.0144(16) Uani 1 1 d . .
H10A H 0.8648 -0.1739 0.3143 0.017 Uiso 1 1 calc R U
C11 C 0.1940(5) 0.5093(9) 0.1093(4) 0.0120(15) Uani 1 1 d . .
C12 C 0.1172(6) 0.4554(10) 0.0477(4) 0.0137(17) Uani 1 1 d . .
H12A H 0.1303 0.4017 0.0041 0.016 Uiso 1 1 calc R U
C13 C 0.0176(5) 0.4788(9) 0.0482(4) 0.0127(15) Uani 1 1 d . .
C14 C -0.0656(6) 0.4301(10) -0.0165(4) 0.0151(17) Uani 1 1 d . .
H14A H -0.0545 0.3768 -0.0610 0.018 Uiso 1 1 calc R U
C15 C -0.1606(6) 0.4591(10) -0.0152(4) 0.0201(17) Uani 1 1 d . .
H15A H -0.2152 0.4291 -0.0593 0.024 Uiso 1 1 calc R U
C16 C -0.1791(6) 0.5331(10) 0.0511(4) 0.0187(17) Uani 1 1 d . .
H16A H -0.2458 0.5486 0.0521 0.022 Uiso 1 1 calc R U
C17 C -0.1011(5) 0.5822(9) 0.1136(4) 0.0174(17) Uani 1 1 d . .
H17A H -0.1142 0.6341 0.1575 0.021 Uiso 1 1 calc R U
C18 C -0.0012(5) 0.5574(9) 0.1142(4) 0.0141(16) Uani 1 1 d . .
C19 C 0.0820(5) 0.6116(9) 0.1773(4) 0.0170(17) Uani 1 1 d . .
H19A H 0.0709 0.6636 0.2220 0.020 Uiso 1 1 calc R U
C20 C 0.1769(5) 0.5907(9) 0.1750(4) 0.0144(16) Uani 1 1 d . .
H20A H 0.2317 0.6303 0.2172 0.017 Uiso 1 1 calc R U
C21 C 0.2118(5) 0.3736(9) 0.4533(4) 0.0124(15) Uani 1 1 d . .
C22 C 0.1333(5) 0.4206(9) 0.3903(4) 0.0144(16) Uani 1 1 d . .
H22A H 0.1451 0.4871 0.3490 0.017 Uiso 1 1 calc R U
C23 C 0.0347(5) 0.3707(9) 0.3864(4) 0.0157(16) Uani 1 1 d . .
C24 C -0.0494(6) 0.4150(10) 0.3216(4) 0.0212(18) Uani 1 1 d . .
H24A H -0.0397 0.4782 0.2788 0.025 Uiso 1 1 calc R U
C25 C -0.1425(6) 0.3682(10) 0.3204(4) 0.0242(18) Uani 1 1 d . .
H25A H -0.1979 0.4006 0.2773 0.029 Uiso 1 1 calc R U
C26 C -0.1583(6) 0.2718(10) 0.3826(5) 0.0281(19) Uani 1 1 d . .
H26A H -0.2245 0.2402 0.3811 0.034 Uiso 1 1 calc R U
C27 C -0.0805(5) 0.2232(11) 0.4447(4) 0.024(2) Uani 1 1 d . .
H27A H -0.0927 0.1561 0.4856 0.028 Uiso 1 1 calc R U
C28 C 0.0190(5) 0.2713(9) 0.4493(4) 0.0171(17) Uani 1 1 d . .
C29 C 0.1027(5) 0.2237(10) 0.5126(4) 0.018(2) Uani 1 1 d . .
H29A H 0.0932 0.1549 0.5541 0.021 Uiso 1 1 calc R U
C30 C 0.1964(5) 0.2746(9) 0.5151(4) 0.0163(16) Uani 1 1 d . .
H30A H 0.2517 0.2435 0.5586 0.020 Uiso 1 1 calc R U
O1 O 0.6533(3) -0.2868(9) 0.1357(2) 0.0164(12) Uani 1 1 d . .
O2 O 0.6120(4) -0.0023(7) 0.1813(3) 0.0143(12) Uani 1 1 d . .
O3 O 0.6831(3) -0.2414(6) 0.2737(3) 0.0153(11) Uani 1 1 d . .
O4 O 0.5716(5) 0.3687(7) 0.1404(3) 0.0201(13) Uani 1 1 d D .
H4B H 0.558(5) 0.352(9) 0.0950(18) 0.024 Uiso 1 1 d D U
H4C H 0.594(6) 0.466(6) 0.154(4) 0.024 Uiso 1 1 d D U
O5 O 0.4171(4) 0.0982(7) 0.0938(3) 0.0171(11) Uani 1 1 d D .
H5B H 0.385(5) 0.177(7) 0.065(3) 0.021 Uiso 1 1 d D U
H5C H 0.436(5) 0.024(6) 0.068(3) 0.021 Uiso 1 1 d D U
O6 O 0.4255(4) -0.0847(7) 0.2315(3) 0.0226(13) Uani 1 1 d D .
H6B H 0.434(6) -0.134(8) 0.274(2) 0.027 Uiso 1 1 d D U
H6C H 0.403(5) -0.162(7) 0.198(3) 0.027 Uiso 1 1 d D U
O7 O 0.4279(4) 0.2208(8) 0.3231(3) 0.0219(14) Uani 1 1 d D .
H7B H 0.443(6) 0.149(7) 0.359(3) 0.026 Uiso 1 1 d D U
H7C H 0.398(5) 0.306(6) 0.337(4) 0.026 Uiso 1 1 d D U
O8 O 0.5860(4) 0.4374(7) 0.2952(3) 0.0202(12) Uani 1 1 d D .
H8B H 0.617(5) 0.520(7) 0.283(3) 0.024 Uiso 1 1 d D U
H8C H 0.593(5) 0.441(10) 0.3412(18) 0.024 Uiso 1 1 d D U
O9 O 0.6131(4) 0.0528(7) 0.3346(3) 0.0179(12) Uani 1 1 d D .
H9B H 0.635(6) -0.047(6) 0.327(3) 0.021 Uiso 1 1 d D U
H9C H 0.621(5) 0.062(8) 0.3814(18) 0.021 Uiso 1 1 d D U
O10 O 0.3701(3) 0.3877(6) 0.1776(2) 0.0148(11) Uani 1 1 d . .
O11 O 0.3164(4) 0.4011(6) 0.0360(2) 0.0163(11) Uani 1 1 d . .
O12 O 0.3581(3) 0.6754(11) 0.1122(2) 0.0181(11) Uani 1 1 d . .
O13 O 0.3328(4) 0.4957(6) 0.3805(2) 0.0168(11) Uani 1 1 d . .
O14 O 0.3983(4) 0.2837(7) 0.4859(3) 0.0243(13) Uani 1 1 d . .
O15 O 0.3607(4) 0.5891(7) 0.5130(3) 0.0239(13) Uani 1 1 d . .
O16 O 0.4680(4) 0.8079(7) 0.0168(3) 0.0220(12) Uani 1 1 d D .
H16B H 0.429(3) 0.751(5) 0.032(3) 0.026 Uiso 1 1 d D U
H16C H 0.525(2) 0.792(10) 0.044(3) 0.026 Uiso 1 1 d D U
O17 O 0.4266(4) 0.8384(7) 0.3797(3) 0.0281(13) Uani 1 1 d D .
H17B H 0.392(4) 0.753(7) 0.380(4) 0.034 Uiso 1 1 d D U
H17C H 0.482(3) 0.823(10) 0.411(3) 0.034 Uiso 1 1 d D U
O18 O 0.3810(6) -0.0490(8) 0.5532(3) 0.0418(17) Uani 1 1 d D .
H18B H 0.395(7) 0.034(7) 0.529(5) 0.050 Uiso 1 1 d D U
H18C H 0.382(8) -0.143(6) 0.530(5) 0.050 Uiso 1 1 d D U
S1 S 0.67892(14) -0.1587(2) 0.19945(10) 0.0122(4) Uani 1 1 d . .
S2 S 0.31861(13) 0.4921(2) 0.10746(9) 0.0125(4) Uani 1 1 d . .
S3 S 0.33455(13) 0.4398(2) 0.45810(10) 0.0141(4) Uani 1 1 d . .
Tb1 Tb 0.50388(2) 0.19028(5) 0.22226(2) 0.00916(8) Uani 1 1 d . .

loop_
_atom_site_aniso_label
_atom_site_aniso_U_11
_atom_site_aniso_U_22
_atom_site_aniso_U_33
_atom_site_aniso_U_23
_atom_site_aniso_U_13
_atom_site_aniso_U_12
C1 0.013(4) 0.010(4) 0.017(4) -0.006(3) 0.008(3) 0.001(3)
C2 0.021(5) 0.013(4) 0.017(4) 0.001(3) 0.005(3) 0.003(3)
C3 0.022(5) 0.013(4) 0.016(4) -0.002(3) 0.007(3) -0.002(3)
C4 0.024(5) 0.012(4) 0.019(4) -0.008(3) 0.005(4) 0.000(3)
C5 0.018(5) 0.021(4) 0.028(4) -0.007(3) 0.009(4) -0.007(4)
C6 0.016(5) 0.030(5) 0.047(6) -0.014(4) 0.013(4) -0.008(4)
C7 0.015(5) 0.024(5) 0.039(5) -0.008(4) -0.006(4) 0.006(4)
C8 0.020(5) 0.023(5) 0.018(4) -0.003(3) 0.000(4) 0.002(4)
C9 0.015(4) 0.012(4) 0.018(4) -0.005(3) 0.004(3) 0.003(3)
C10 0.016(4) 0.017(4) 0.010(4) 0.001(3) 0.005(3) 0.003(3)
C11 0.016(4) 0.007(3) 0.015(4) -0.001(3) 0.009(3) 0.004(3)
C12 0.017(5) 0.012(4) 0.011(4) -0.001(3) 0.003(3) 0.005(4)
C13 0.013(4) 0.009(4) 0.015(4) 0.000(3) 0.002(3) -0.005(3)
C14 0.016(5) 0.014(4) 0.017(4) -0.001(3) 0.006(4) 0.001(4)
C15 0.018(4) 0.017(4) 0.021(4) 0.000(3) -0.001(3) 0.000(4)
C16 0.010(4) 0.020(4) 0.027(4) 0.000(3) 0.007(3) 0.001(3)
C17 0.017(5) 0.018(4) 0.019(4) 0.002(3) 0.008(3) 0.002(3)
C18 0.018(4) 0.008(4) 0.016(4) 0.002(3) 0.004(3) 0.003(3)
C19 0.023(5) 0.015(3) 0.016(4) 0.002(3) 0.010(3) 0.005(3)
C20 0.020(5) 0.009(4) 0.010(3) 0.000(3) 0.000(3) 0.000(3)
C21 0.014(4) 0.010(4) 0.015(4) -0.005(3) 0.006(3) -0.001(3)
C22 0.021(5) 0.015(4) 0.009(4) -0.003(3) 0.006(3) -0.001(3)
C23 0.016(4) 0.018(4) 0.013(4) 0.003(3) 0.005(3) 0.004(3)
C24 0.025(5) 0.021(4) 0.018(4) 0.000(3) 0.006(4) 0.003(4)
C25 0.012(4) 0.027(5) 0.027(4) -0.001(4) -0.004(4) 0.008(4)
C26 0.016(5) 0.026(4) 0.041(5) -0.005(4) 0.008(4) -0.006(4)
C27 0.026(4) 0.016(6) 0.035(4) -0.002(4) 0.018(4) -0.006(4)
C28 0.020(4) 0.012(3) 0.023(4) -0.002(3) 0.013(4) -0.006(3)
C29 0.026(4) 0.015(6) 0.014(3) 0.002(3) 0.011(3) -0.001(4)
C30 0.023(5) 0.013(4) 0.013(4) 0.005(3) 0.006(3) 0.000(3)
O1 0.019(2) 0.012(3) 0.020(2) -0.006(3) 0.0086(19) -0.004(3)
O2 0.017(3) 0.012(3) 0.016(3) 0.004(2) 0.008(2) 0.008(2)
O3 0.020(3) 0.012(2) 0.017(2) 0.0057(18) 0.009(2) 0.000(2)
O4 0.032(4) 0.017(3) 0.013(3) -0.007(2) 0.008(3) -0.012(3)
O5 0.021(3) 0.016(3) 0.013(3) 0.000(2) 0.003(2) 0.005(2)
O6 0.035(4) 0.020(3) 0.012(3) -0.001(2) 0.005(3) -0.017(3)
O7 0.030(3) 0.020(4) 0.022(3) 0.001(3) 0.018(2) 0.005(3)
O8 0.031(4) 0.018(3) 0.013(3) -0.004(2) 0.009(3) -0.012(3)
O9 0.027(3) 0.016(3) 0.010(3) 0.001(2) 0.003(2) 0.006(2)
O10 0.012(3) 0.020(3) 0.011(2) 0.002(2) 0.003(2) 0.007(2)
O11 0.019(3) 0.020(3) 0.011(2) -0.005(2) 0.006(2) 0.006(2)
O12 0.018(2) 0.016(3) 0.021(2) 0.000(3) 0.0054(18) -0.003(4)
O13 0.021(3) 0.021(3) 0.011(3) 0.004(2) 0.008(2) -0.003(2)
O14 0.014(3) 0.020(3) 0.036(3) 0.010(2) 0.004(3) 0.003(2)
O15 0.038(4) 0.019(3) 0.015(3) -0.006(2) 0.008(3) -0.015(3)
O16 0.023(3) 0.027(3) 0.019(3) 0.003(2) 0.009(3) 0.001(3)
O17 0.024(4) 0.028(3) 0.031(3) 0.007(3) 0.007(3) -0.009(3)
O18 0.084(5) 0.021(3) 0.025(3) 0.006(3) 0.022(3) 0.012(4)
S1 0.0121(10) 0.0109(9) 0.0154(9) 0.0004(7) 0.0067(8) 0.0013(8)
S2 0.0119(10) 0.0118(9) 0.0131(9) 0.0009(7) 0.0028(8) 0.0013(8)
S3 0.0156(10) 0.0134(9) 0.0133(9) -0.0004(7) 0.0046(8) -0.0020(8)
Tb1 0.00980(14) 0.00906(13) 0.00877(13) -0.0004(2) 0.00305(10) -0.0002(2)

loop_
_atom_type_symbol
_atom_type_description
_atom_type_scat_dispersion_real
_atom_type_scat_dispersion_imag
_atom_type_scat_source
C C 0.0033 0.0016 'International Tables Vol C Tables 4.2.6.8 and 6.1.1.4'
H H 0.0000 0.0000 'International Tables Vol C Tables 4.2.6.8 and 6.1.1.4'
O O 0.0106 0.0060 'International Tables Vol C Tables 4.2.6.8 and 6.1.1.4'
S S 0.1246 0.1234 'International Tables Vol C Tables 4.2.6.8 and 6.1.1.4'
Tb Tb -0.1723 4.1537 'International Tables Vol C Tables 4.2.6.8 and 6.1.1.4'

loop_
_geom_angle_atom_site_label_1
_geom_angle_atom_site_label_2
_geom_angle_atom_site_label_3
_geom_angle
C10 C1 C2 120.8(6)
C10 C1 S1 120.5(5)
C2 C1 S1 118.7(5)
C3 C2 C1 119.1(7)
C3 C2 H2A 120.4
C1 C2 H2A 120.4
C2 C3 C4 122.0(7)
C2 C3 H3A 119.0
C4 C3 H3A 119.0
C3 C4 C5 122.7(7)
C3 C4 C9 119.0(7)
C5 C4 C9 118.3(7)
C6 C5 C4 120.8(7)
C6 C5 H5A 119.6
C4 C5 H5A 119.6
C5 C6 C7 120.4(7)
C5 C6 H6A 119.8
C7 C6 H6A 119.8
C8 C7 C6 120.2(8)
C8 C7 H7A 119.9
C6 C7 H7A 119.9
C7 C8 C9 121.6(7)
C7 C8 H8A 119.2
C9 C8 H8A 119.2
C8 C9 C10 123.3(6)
C8 C9 C4 118.7(6)
C10 C9 C4 117.9(7)
C1 C10 C9 121.1(6)
C1 C10 H10A 119.5
C9 C10 H10A 119.5
C12 C11 C20 121.3(6)
C12 C11 S2 120.6(5)
C20 C11 S2 117.9(5)
C11 C12 C13 120.1(6)
C11 C12 H12A 119.9
C13 C12 H12A 119.9
C12 C13 C18 119.5(6)
C12 C13 C14 122.0(7)
C18 C13 C14 118.5(7)
C15 C14 C13 120.6(7)
C15 C14 H14A 119.7
C13 C14 H14A 119.7
C14 C15 C16 120.8(7)
C14 C15 H15A 119.6
C16 C15 H15A 119.6
C17 C16 C15 119.9(7)
C17 C16 H16A 120.0
C15 C16 H16A 120.0
C16 C17 C18 121.2(6)
C16 C17 H17A 119.4
C18 C17 H17A 119.4
C17 C18 C19 122.8(6)
C17 C18 C13 119.0(7)
C19 C18 C13 118.2(6)
C20 C19 C18 121.3(6)
C20 C19 H19A 119.3
C18 C19 H19A 119.3
C19 C20 C11 119.6(7)
C19 C20 H20A 120.2
C11 C20 H20A 120.2
C22 C21 C30 121.0(6)
C22 C21 S3 119.7(5)
C30 C21 S3 119.2(6)
C21 C22 C23 120.2(6)
C21 C22 H22A 119.9
C23 C22 H22A 119.9
C22 C23 C24 122.3(6)
C22 C23 C28 118.8(7)
C24 C23 C28 118.9(7)
C25 C24 C23 120.7(7)
C25 C24 H24A 119.6
C23 C24 H24A 119.6
C24 C25 C26 120.5(7)
C24 C25 H25A 119.7
C26 C25 H25A 119.7
C27 C26 C25 120.9(7)
C27 C26 H26A 119.6
C25 C26 H26A 119.6
C26 C27 C28 120.9(7)
C26 C27 H27A 119.6
C28 C27 H27A 119.6
C29 C28 C27 123.1(6)
C29 C28 C23 118.8(6)
C27 C28 C23 118.0(7)
C30 C29 C28 121.1(6)
C30 C29 H29A 119.4
C28 C29 H29A 119.4
C29 C30 C21 120.0(7)
C29 C30 H30A 120.0
C21 C30 H30A 120.0
S1 O2 Tb1 147.0(3)
Tb1 O4 H4B 123(5)
Tb1 O4 H4C 121(5)
H4B O4 H4C 113(5)
Tb1 O5 H5B 116(5)
Tb1 O5 H5C 126(5)
H5B O5 H5C 109(4)
Tb1 O6 H6B 121(5)
Tb1 O6 H6C 129(4)
H6B O6 H6C 107(4)
Tb1 O7 H7B 119(5)
Tb1 O7 H7C 132(4)
H7B O7 H7C 107(4)
Tb1 O8 H8B 130(4)
Tb1 O8 H8C 120(5)
H8B O8 H8C 109(4)
Tb1 O9 H9B 115(5)
Tb1 O9 H9C 134(4)
H9B O9 H9C 107(4)
S2 O10 Tb1 139.8(2)
H16B O16 H16C 112(4)
H17B O17 H17C 110(5)
H18B O18 H18C 110(5)
O1 S1 O3 112.6(3)
O1 S1 O2 110.8(3)
O3 S1 O2 112.5(3)
O1 S1 C1 107.6(3)
O3 S1 C1 107.4(3)
O2 S1 C1 105.6(3)
O11 S2 O12 113.0(3)
O11 S2 O10 113.1(3)
O12 S2 O10 111.2(3)
O11 S2 C11 107.3(3)
O12 S2 C11 107.0(3)
O10 S2 C11 104.6(3)
O13 S3 O14 112.8(3)
O13 S3 O15 111.5(3)
O14 S3 O15 111.7(3)
O13 S3 C21 107.5(3)
O14 S3 C21 106.4(3)
O15 S3 C21 106.5(3)
O10 Tb1 O8 84.77(19)
O10 Tb1 O6 103.07(19)
O8 Tb1 O6 143.14(16)
O10 Tb1 O2 143.23(15)
O8 Tb1 O2 113.35(18)
O6 Tb1 O2 81.73(18)
O10 Tb1 O5 73.83(17)
O8 Tb1 O5 142.55(18)
O6 Tb1 O5 72.93(17)
O2 Tb1 O5 72.94(17)
O10 Tb1 O9 144.34(15)
O8 Tb1 O9 77.07(19)
O6 Tb1 O9 76.12(19)
O2 Tb1 O9 72.41(16)
O5 Tb1 O9 136.07(18)
O10 Tb1 O7 72.76(18)
O8 Tb1 O7 75.77(18)
O6 Tb1 O7 72.55(19)
O2 Tb1 O7 140.90(19)
O5 Tb1 O7 123.99(18)
O9 Tb1 O7 73.14(18)
O10 Tb1 O4 82.35(18)
O8 Tb1 O4 72.19(17)
O6 Tb1 O4 144.05(17)
O2 Tb1 O4 74.14(16)
O5 Tb1 O4 74.72(18)
O9 Tb1 O4 119.6(2)
O7 Tb1 O4 140.82(19)

loop_
_geom_bond_atom_site_label_1
_geom_bond_atom_site_label_2
_geom_bond_distance
C1 C10 1.357(9)
C1 C2 1.422(9)
C1 S1 1.752(7)
C2 C3 1.358(9)
C2 H2A 0.9500
C3 C4 1.401(10)
C3 H3A 0.9500
C4 C5 1.428(10)
C4 C9 1.434(9)
C5 C6 1.358(11)
C5 H5A 0.9500
C6 C7 1.406(11)
C6 H6A 0.9500
C7 C8 1.367(10)
C7 H7A 0.9500
C8 C9 1.397(10)
C8 H8A 0.9500
C9 C10 1.418(9)
C10 H10A 0.9500
C11 C12 1.353(10)
C11 C20 1.416(8)
C11 S2 1.765(7)
C12 C13 1.413(10)
C12 H12A 0.9500
C13 C18 1.423(9)
C13 C14 1.424(9)
C14 C15 1.359(10)
C14 H14A 0.9500
C15 C16 1.412(9)
C15 H15A 0.9500
C16 C17 1.361(10)
C16 H16A 0.9500
C17 C18 1.412(9)
C17 H17A 0.9500
C18 C19 1.420(10)
C19 C20 1.355(9)
C19 H19A 0.9500
C20 H20A 0.9500
C21 C22 1.367(9)
C21 C30 1.408(8)
C21 S3 1.770(7)
C22 C23 1.415(9)
C22 H22A 0.9500
C23 C24 1.425(10)
C23 C28 1.428(9)
C24 C25 1.347(10)
C24 H24A 0.9500
C25 C26 1.405(10)
C25 H25A 0.9500
C26 C27 1.356(10)
C26 H26A 0.9500
C27 C28 1.420(9)
C27 H27A 0.9500
C28 C29 1.412(10)
C29 C30 1.357(9)
C29 H29A 0.9500
C30 H30A 0.9500
O1 S1 1.452(5)
O2 S1 1.467(5)
O2 Tb1 2.363(5)
O3 S1 1.461(4)
O4 Tb1 2.388(5)
O4 H4B 0.79(3)
O4 H4C 0.80(3)
O5 Tb1 2.370(5)
O5 H5B 0.82(2)
O5 H5C 0.81(2)
O6 Tb1 2.350(5)
O6 H6B 0.82(3)
O6 H6C 0.82(3)
O7 Tb1 2.388(4)
O7 H7B 0.82(2)
O7 H7C 0.83(3)
O8 Tb1 2.348(5)
O8 H8B 0.82(3)
O8 H8C 0.81(3)
O9 Tb1 2.371(5)
O9 H9B 0.83(3)
O9 H9C 0.82(3)
O10 S2 1.474(5)
O10 Tb1 2.325(5)
O11 S2 1.450(4)
O12 S2 1.462(8)
O13 S3 1.456(4)
O14 S3 1.458(5)
O15 S3 1.458(5)
O16 H16B 0.80(2)
O16 H16C 0.81(3)
O17 H17B 0.81(3)
O17 H17C 0.82(3)
O18 H18B 0.81(3)
O18 H18C 0.82(3)
